data_1521922
loop_
_publ_author_name
'Shilov, G.V.'
'Atovmyan, L.O.'
'Volochaev, V.A.'
'Nalbadyan, V.B.'

_publ_section_title
;
 Crystal structure and ionic conductivity of a new sodium magnesium
 titanium oxide
;
_journal_name_full Kristallografiya
_journal_page_first 1029
_journal_page_last 1033
_journal_volume 44
_journal_year 1999
_chemical_formula_sum 'Mg0.7 Na5.42 O18 Ti7.3'
_chemical_name_systematic 'Na5.42 (Mg0.7 Ti7.3) O18'
_space_group_IT_number 12
_symmetry_space_group_name_Hall '-B 2'
_symmetry_space_group_name_H-M 'B 1 1 2/m'
_cell_angle_alpha 90
_cell_angle_beta 90
_cell_angle_gamma 76.4
_cell_formula_units_Z 2
_cell_length_a 23.063
_cell_length_b 10.689
_cell_length_c 2.944
_cell_volume 705.407
_citation_journal_id_ASTM KRISAJ
_cod_data_source_file Shilov_KRISAJ_1999_435.cif
_cod_data_source_block Mg0.7Na5.42O18Ti7.3
_cod_original_cell_volume 705.4066
_cod_original_sg_symbol_Hall '-C 2y (-x,z,y)'
_cod_database_code 1521922

loop_
_symmetry_equiv_pos_as_xyz
x,y,z
-x,-y,z
-x,-y,-z
x,y,-z
x+1/2,y,z+1/2
-x+1/2,-y,z+1/2
-x+1/2,-y,-z+1/2
x+1/2,y,-z+1/2

loop_
_atom_site_label
_atom_site_type_symbol
_atom_site_fract_x
_atom_site_fract_y
_atom_site_fract_z
_atom_site_occupancy
_atom_site_U_iso_or_equiv
Ti1 Ti+4 0 0 0 0.9125 0.0
Mg1 Mg+2 0 0 0 0.0875 0.0
O9 O-2 0.21519 0.4483 0.5 1 0.0
O3 O-2 0.47209 0.6927 0.5 1 0.0
Mg5 Mg+2 0 0.5 0 0.0875 0.0
Ti3 Ti+4 0.21558 0.1223 0.5 0.9125 0.0
Mg4 Mg+2 0.43951 0.80771 0 0.0875 0.0
Ti2 Ti+4 0.22367 0.62606 0.5 0.9125 0.0
Mg3 Mg+2 0.21558 0.1223 0.5 0.0875 0.0
Ti5 Ti+4 0 0.5 0 0.9125 0.0
Na2 Na+1 0.5729 0.6932 0.5 0.62 0.0
O4 O-2 0.17161 0.6881 0 1 0.0
O1 O-2 0.42618 0.9405 0.5 1 0.0
Na4 Na+1 0.5833 0.6928 0 0.19 0.0
Na5 Na+1 0.1397 0.8954 0.33 0.1 0.0
O5 O-2 0.29699 0.9917 0.5 1 0.0
O2 O-2 0.52553 0.8764 0 1 0.0
Na1 Na+1 0.36196 0.60476 0.5 1 0.0
Ti4 Ti+4 0.43951 0.80771 0 0.9125 0.0
Na3 Na+1 0.1435 0.9063 0.5 0.7 0.0
O7 O-2 0.44402 0.4893 0 1 0.0
O6 O-2 0.25807 0.781 0.5 1 0.0
O8 O-2 0.36395 0.7816 0 1 0.0
Mg2 Mg+2 0.22367 0.62606 0.5 0.0875 0.0
